data_1542597
loop_
_publ_author_name
'Liang, Yong'
'Suzol, Sazzad H.'
'Wen, Zhiwei'
'Artiles, Alain G.'
'Mathivathanan, Logesh'
'Raptis, Raphael G.'
'Wnuk, Stanislaw F.'

_publ_section_title
;
 Uracil Nucleosides with Reactive Group at C5 Position:
 5-(1-Halo-2-sulfonylvinyl)uridine Analogues.
;
_journal_issue 6
_journal_name_full 'Organic letters'
_journal_page_first 1418
_journal_page_last 1421
_journal_paper_doi 10.1021/acs.orglett.6b00346
_journal_volume 18
_journal_year 2016
_chemical_formula_sum 'C23 H24 N2 O4 S2'
_chemical_formula_weight 456.56
_chemical_name_common 24
_space_group_crystal_system monoclinic
_space_group_IT_number 14
_space_group_name_Hall '-P 2yn'
_space_group_name_H-M_alt 'P 1 21/n 1'
_symmetry_space_group_name_Hall '-P 2yn'
_symmetry_space_group_name_H-M 'P 1 21/n 1'
_atom_sites_solution_hydrogens geom
_audit_creation_method SHELXL-2014/7
_cell_angle_alpha 90
_cell_angle_beta 105.304(3)
_cell_angle_gamma 90
_cell_formula_units_Z 4
_cell_length_a 8.2793(12)
_cell_length_b 22.107(4)
_cell_length_c 12.8092(19)
_cell_measurement_reflns_used 8971
_cell_measurement_temperature 292(2)
_cell_measurement_theta_max 26.45
_cell_measurement_theta_min 2.92
_cell_volume 2261.3(6)
_computing_cell_refinement 'SAINT V8.34A (Bruker AXS Inc., 2013)'
_computing_data_collection 'Bruker Instrument Service v4.2.3'
_computing_data_reduction 'SAINT V8.34A (Bruker AXS Inc., 2013)'
_computing_structure_refinement 'SHELXL-2014/7 (Sheldrick, 2014)'
_computing_structure_solution 'SHELXT-2014 (Sheldrick, 2014)'
_diffrn_ambient_temperature 292(2)
_diffrn_measured_fraction_theta_full 0.998
_diffrn_measured_fraction_theta_max 0.995
_diffrn_measurement_device_type 'Bruker D8 Quest'
_diffrn_radiation_type MoK\a
_diffrn_radiation_wavelength 0.71073
_diffrn_reflns_av_R_equivalents 0.1218
_diffrn_reflns_av_unetI/netI 0.1152
_diffrn_reflns_Laue_measured_fraction_full 0.998
_diffrn_reflns_Laue_measured_fraction_max 0.995
_diffrn_reflns_limit_h_max 10
_diffrn_reflns_limit_h_min -10
_diffrn_reflns_limit_k_max 27
_diffrn_reflns_limit_k_min -27
_diffrn_reflns_limit_l_max 16
_diffrn_reflns_limit_l_min -16
_diffrn_reflns_number 28387
_diffrn_reflns_point_group_measured_fraction_full 0.998
_diffrn_reflns_point_group_measured_fraction_max 0.995
_diffrn_reflns_theta_full 25.000
_diffrn_reflns_theta_max 26.659
_diffrn_reflns_theta_min 3.147
_exptl_absorpt_coefficient_mu 0.268
_exptl_crystal_colour colorless
_exptl_crystal_density_diffrn 1.341
_exptl_crystal_description plate
_exptl_crystal_F_000 960
_exptl_crystal_size_max 0.260
_exptl_crystal_size_mid 0.120
_exptl_crystal_size_min 0.030
_refine_diff_density_max 0.248
_refine_diff_density_min -0.286
_refine_diff_density_rms 0.052
_refine_ls_extinction_method none
_refine_ls_goodness_of_fit_ref 1.027
_refine_ls_hydrogen_treatment mixed
_refine_ls_matrix_type full
_refine_ls_number_parameters 362
_refine_ls_number_reflns 4742
_refine_ls_number_restraints 9
_refine_ls_restrained_S_all 1.028
_refine_ls_R_factor_all 0.1719
_refine_ls_R_factor_gt 0.0759
_refine_ls_shift/su_max 0.000
_refine_ls_shift/su_mean 0.000
_refine_ls_structure_factor_coef Fsqd
_refine_ls_weighting_details 'w=1/[\s^2^(Fo^2^)+(0.0271P)^2^+2.2171P] where P=(Fo^2^+2Fc^2^)/3'
_refine_ls_weighting_scheme calc
_refine_ls_wR_factor_gt 0.1066
_refine_ls_wR_factor_ref 0.1320
_reflns_Friedel_coverage 0.000
_reflns_number_gt 2456
_reflns_number_total 4742
_reflns_threshold_expression 'I > 2\s(I)'
_cod_data_source_file ol6b00346_si_002.cif
_cod_data_source_block ab_a
_cod_depositor_comments 'Adding full bibliography for 1542596--1542597.cif.'
_cod_original_cell_volume 2261.4(6)
_cod_database_code 1542597
_shelx_shelxl_version_number 2014/7
_shelx_space_group_comment
;
The symmetry employed for this shelxl refinement is uniquely defined
by the following loop, which should always be used as a source of
symmetry information in preference to the above space-group names.
They are only intended as comments.
;
_shelx_estimated_absorpt_t_min 0.934
_shelx_estimated_absorpt_t_max 0.992

loop_
_space_group_symop_operation_xyz
'x, y, z'
'-x+1/2, y+1/2, -z+1/2'
'-x, -y, -z'
'x-1/2, -y-1/2, z-1/2'

loop_
_atom_site_label
_atom_site_type_symbol
_atom_site_fract_x
_atom_site_fract_y
_atom_site_fract_z
_atom_site_U_iso_or_equiv
_atom_site_adp_type
_atom_site_occupancy
_atom_site_site_symmetry_order
_atom_site_calc_flag
_atom_site_refinement_flags_posn
_atom_site_refinement_flags_adp
_atom_site_refinement_flags_occupancy
_atom_site_disorder_assembly
_atom_site_disorder_group
N1 N -0.0307(4) 0.67564(14) 0.7352(3) 0.0436(8) Uani 1 1 d . . . . .
S1 S 0.02098(13) 0.84314(5) 0.55126(9) 0.0597(3) Uani 1 1 d D . . . .
C2 C 0.0122(5) 0.68526(18) 0.8456(3) 0.0463(10) Uani 1 1 d . . . . .
O2 O -0.0344(4) 0.65202(13) 0.9071(2) 0.0685(9) Uani 1 1 d . . . . .
S2 S 0.50459(11) 0.75130(4) 0.67600(7) 0.0403(3) Uani 1 1 d . . . . .
N3 N 0.1076(4) 0.73516(13) 0.8782(2) 0.0449(8) Uani 1 1 d . . . . .
H3A H 0.1290 0.7432 0.9462 0.054 Uiso 1 1 calc R U . . .
O3 O 0.4480(3) 0.70468(10) 0.73526(19) 0.0490(7) Uani 1 1 d . . . . .
C4 C 0.1754(4) 0.77496(17) 0.8180(3) 0.0397(9) Uani 1 1 d . . . . .
O4 O 0.2620(3) 0.81685(12) 0.8594(2) 0.0552(7) Uani 1 1 d . . . . .
C5 C 0.1275(4) 0.76011(16) 0.7027(3) 0.0381(9) Uani 1 1 d . . . . .
O5 O 0.5896(3) 0.73308(11) 0.59614(19) 0.0534(7) Uani 1 1 d . . . . .
C6 C 0.0265(4) 0.71319(17) 0.6686(3) 0.0426(9) Uani 1 1 d . . . . .
H6A H -0.0070 0.7056 0.5946 0.051 Uiso 1 1 calc R U . . .
C7 C -0.109(4) 0.6193(13) 0.693(3) 0.066(10) Uani 0.479(5) 1 d D . P A 1
H7A H -0.2077 0.6177 0.7201 0.080 Uiso 0.479(5) 1 calc R U P A 1
H7B H -0.1497 0.6266 0.6162 0.080 Uiso 0.479(5) 1 calc R U P A 1
C7A C -0.146(4) 0.6244(9) 0.691(3) 0.042(5) Uani 0.521(5) 1 d . . P A 2
H7AA H -0.2117 0.6325 0.6174 0.031(19) Uiso 0.521(5) 1 calc R . P A 2
H7AB H -0.2198 0.6153 0.7360 0.07(3) Uiso 0.521(5) 1 calc R . P A 2
C8 C -0.0587(10) 0.5643(3) 0.6989(6) 0.042(5) Uani 0.479(5) 1 d G . P A 1
C8A C -0.0011(18) 0.5667(6) 0.6946(9) 0.047(3) Uani 0.521(5) 1 d D . P A 2
C9 C -0.0165(10) 0.5431(4) 0.6073(5) 0.075(3) Uani 0.479(5) 1 d G . P A 1
H9A H -0.0363 0.5670 0.5455 0.090 Uiso 0.479(5) 1 calc R U P A 1
C9A C -0.0616(11) 0.5096(5) 0.6899(7) 0.063(3) Uani 0.521(5) 1 d . . P A 2
H9AA H -0.1737 0.5038 0.6878 0.075 Uiso 0.521(5) 1 calc R U P A 2
C10 C 0.0554(11) 0.4862(4) 0.6083(6) 0.101(4) Uani 0.479(5) 1 d G . P A 1
H10A H 0.0836 0.4720 0.5471 0.121 Uiso 0.479(5) 1 calc R U P A 1
C10A C 0.036(2) 0.4604(6) 0.6881(11) 0.063(4) Uani 0.521(5) 1 d . . P A 2
H10B H -0.0100 0.4219 0.6825 0.076 Uiso 0.521(5) 1 calc R U P A 2
C11 C 0.0850(12) 0.4505(3) 0.7008(8) 0.087(9) Uani 0.479(5) 1 d G . P A 1
H11A H 0.1331 0.4125 0.7014 0.104 Uiso 0.479(5) 1 calc R U P A 1
C11A C 0.2018(14) 0.4676(4) 0.6945(8) 0.064(3) Uani 0.521(5) 1 d . . P A 2
H11B H 0.2688 0.4339 0.6933 0.077 Uiso 0.521(5) 1 calc R U P A 2
C12 C 0.0428(10) 0.4717(3) 0.7923(6) 0.081(3) Uani 0.479(5) 1 d G . P A 1
H12A H 0.0626 0.4478 0.8541 0.097 Uiso 0.479(5) 1 calc R U P A 1
C12A C 0.2703(11) 0.5252(4) 0.7028(7) 0.065(3) Uani 0.521(5) 1 d . . P A 2
H12B H 0.3836 0.5305 0.7081 0.078 Uiso 0.521(5) 1 calc R U P A 2
C13 C -0.0291(9) 0.5286(3) 0.7913(5) 0.061(3) Uani 0.479(5) 1 d G . P A 1
H13A H -0.0573 0.5428 0.8525 0.073 Uiso 0.479(5) 1 calc R U P A 1
C13A C 0.1683(10) 0.5747(4) 0.7032(6) 0.055(2) Uani 0.521(5) 1 d . . P A 2
H13B H 0.2133 0.6135 0.7092 0.066 Uiso 0.521(5) 1 calc R U P A 2
C14 C 0.1851(4) 0.79858(16) 0.6244(3) 0.0396(9) Uani 1 1 d . . . . .
C15 C 0.110(3) 0.8912(12) 0.4673(19) 0.059(7) Uani 0.491(6) 1 d D U P B 1
H15A H 0.1840 0.8663 0.4380 0.071 Uiso 0.491(6) 1 calc R U P B 1
H15D H 0.0191 0.9040 0.4067 0.071 Uiso 0.491(6) 1 calc R U P B 1
C15A C 0.096(3) 0.8852(13) 0.4557(17) 0.053(6) Uani 0.509(6) 1 d D U P B 2
H15B H 0.1881 0.9113 0.4921 0.064 Uiso 0.509(6) 1 calc R U P B 2
H15C H 0.1350 0.8584 0.4075 0.064 Uiso 0.509(6) 1 calc R U P B 2
C16 C 0.2073(13) 0.9477(4) 0.5141(7) 0.073(3) Uani 0.491(6) 1 d . . P B 1
H16A H 0.1408 0.9703 0.5528 0.087 Uiso 0.491(6) 1 calc R U P B 1
H16B H 0.3089 0.9351 0.5668 0.087 Uiso 0.491(6) 1 calc R U P B 1
C16A C -0.0513(11) 0.9223(4) 0.3934(7) 0.073(3) Uani 0.509(6) 1 d . . P B 2
H16C H -0.0968 0.9454 0.4435 0.087 Uiso 0.509(6) 1 calc R U P B 2
H16D H -0.1383 0.8956 0.3526 0.087 Uiso 0.509(6) 1 calc R U P B 2
C17 C 0.2555(13) 0.9899(4) 0.4352(8) 0.087(4) Uani 0.491(6) 1 d . . P B 1
H17A H 0.3160 1.0237 0.4736 0.130 Uiso 0.491(6) 1 calc R U P B 1
H17B H 0.3249 0.9688 0.3978 0.130 Uiso 0.491(6) 1 calc R U P B 1
H17C H 0.1563 1.0041 0.3837 0.130 Uiso 0.491(6) 1 calc R U P B 1
C17A C 0.0035(14) 0.9643(5) 0.3179(9) 0.119(5) Uani 0.509(6) 1 d . . P B 2
H17D H -0.0906 0.9878 0.2785 0.178 Uiso 0.509(6) 1 calc R U P B 2
H17E H 0.0887 0.9909 0.3586 0.178 Uiso 0.509(6) 1 calc R U P B 2
H17F H 0.0473 0.9413 0.2680 0.178 Uiso 0.509(6) 1 calc R U P B 2
C18 C 0.3396(4) 0.79831(16) 0.6097(3) 0.0399(9) Uani 1 1 d . . . . .
H18A H 0.3609 0.8256 0.5598 0.048 Uiso 1 1 calc R U . . .
C19 C 0.6406(4) 0.79933(16) 0.7661(3) 0.0370(9) Uani 1 1 d . . . . .
C20 C 0.7394(5) 0.83881(18) 0.7271(3) 0.0526(11) Uani 1 1 d . . . . .
H20A H 0.7344 0.8394 0.6537 0.063 Uiso 1 1 calc R U . . .
C21 C 0.8447(5) 0.87705(19) 0.7971(4) 0.0633(12) Uani 1 1 d . . . . .
H21A H 0.9113 0.9037 0.7707 0.076 Uiso 1 1 calc R U . . .
C22 C 0.8543(5) 0.87689(19) 0.9066(4) 0.0603(12) Uani 1 1 d . . . . .
C23 C 0.7551(5) 0.83678(19) 0.9438(3) 0.0584(11) Uani 1 1 d . . . . .
H23A H 0.7604 0.8361 1.0173 0.070 Uiso 1 1 calc R U . . .
C24 C 0.6489(5) 0.79787(18) 0.8754(3) 0.0485(10) Uani 1 1 d . . . . .
H24A H 0.5834 0.7708 0.9020 0.058 Uiso 1 1 calc R U . . .
C25 C 0.9699(6) 0.9191(2) 0.9838(4) 0.1055(19) Uani 1 1 d . . . . .
H25A H 1.0293 0.9437 0.9447 0.158 Uiso 1 1 calc R U . . .
H25B H 0.9056 0.9445 1.0186 0.158 Uiso 1 1 calc R U . . .
H25C H 1.0484 0.8959 1.0375 0.158 Uiso 1 1 calc R U . . .

loop_
_atom_site_aniso_label
_atom_site_aniso_U_11
_atom_site_aniso_U_22
_atom_site_aniso_U_33
_atom_site_aniso_U_23
_atom_site_aniso_U_13
_atom_site_aniso_U_12
N1 0.0420(19) 0.042(2) 0.049(2) -0.0043(16) 0.0157(17) -0.0043(16)
S1 0.0438(6) 0.0823(8) 0.0567(7) 0.0233(6) 0.0197(6) 0.0196(6)
C2 0.046(2) 0.049(3) 0.050(3) -0.003(2) 0.022(2) -0.002(2)
O2 0.091(2) 0.063(2) 0.068(2) -0.0013(16) 0.0505(18) -0.0216(17)
S2 0.0398(5) 0.0472(6) 0.0342(5) 0.0050(5) 0.0104(4) 0.0080(5)
N3 0.059(2) 0.048(2) 0.0324(17) -0.0029(15) 0.0210(16) -0.0115(17)
O3 0.0540(16) 0.0431(16) 0.0481(16) 0.0162(13) 0.0104(13) -0.0011(13)
C4 0.039(2) 0.043(2) 0.041(2) -0.0002(19) 0.0171(19) -0.0010(19)
O4 0.0624(18) 0.0550(19) 0.0503(17) -0.0070(14) 0.0185(15) -0.0189(15)
C5 0.035(2) 0.044(2) 0.040(2) 0.0020(18) 0.0160(18) 0.0030(18)
O5 0.0525(16) 0.0708(19) 0.0394(15) -0.0025(13) 0.0167(13) 0.0197(14)
C6 0.041(2) 0.053(3) 0.035(2) -0.0027(19) 0.0130(19) 0.005(2)
C7 0.038(14) 0.095(18) 0.066(13) 0.005(12) 0.013(10) -0.006(9)
C7A 0.027(9) 0.031(8) 0.065(11) -0.016(7) 0.004(7) -0.008(5)
C8 0.034(9) 0.033(8) 0.052(8) -0.008(6) -0.002(6) 0.001(6)
C8A 0.038(8) 0.053(8) 0.048(7) -0.003(5) 0.006(5) -0.011(5)
C9 0.100(9) 0.066(8) 0.058(7) -0.026(6) 0.017(6) 0.003(6)
C9A 0.051(5) 0.066(7) 0.069(7) -0.017(5) 0.015(5) -0.018(5)
C10 0.116(12) 0.095(11) 0.096(10) -0.055(8) 0.035(10) -0.009(9)
C10A 0.058(9) 0.038(7) 0.087(12) -0.024(7) 0.006(7) -0.012(6)
C11 0.057(14) 0.070(12) 0.13(2) -0.017(10) 0.026(12) 0.011(9)
C11A 0.079(8) 0.050(7) 0.063(6) 0.000(5) 0.017(6) 0.010(6)
C12 0.075(8) 0.057(7) 0.102(10) 0.006(6) 0.005(7) 0.003(6)
C12A 0.058(6) 0.065(7) 0.072(6) 0.006(5) 0.018(5) 0.001(5)
C13 0.068(7) 0.044(6) 0.069(7) -0.002(5) 0.015(6) 0.005(5)
C13A 0.059(6) 0.047(5) 0.060(5) -0.004(4) 0.018(5) -0.006(4)
C14 0.041(2) 0.047(2) 0.033(2) 0.0002(17) 0.0124(18) 0.0043(18)
C15 0.070(14) 0.059(12) 0.063(12) 0.017(9) 0.043(11) 0.029(10)
C15A 0.033(9) 0.083(14) 0.031(8) 0.011(8) -0.014(7) 0.000(9)
C16 0.094(8) 0.067(7) 0.065(6) 0.011(5) 0.034(6) 0.018(6)
C16A 0.069(6) 0.084(7) 0.069(6) 0.032(5) 0.025(5) 0.028(5)
C17 0.090(8) 0.075(7) 0.099(8) 0.029(6) 0.034(7) -0.008(6)
C17A 0.117(10) 0.140(11) 0.112(9) 0.079(8) 0.053(8) 0.059(8)
C18 0.047(2) 0.044(2) 0.030(2) 0.0093(17) 0.0133(19) 0.0070(18)
C19 0.031(2) 0.045(2) 0.036(2) 0.0082(17) 0.0121(18) 0.0068(17)
C20 0.048(3) 0.060(3) 0.057(3) 0.007(2) 0.027(2) 0.001(2)
C21 0.045(3) 0.057(3) 0.090(4) 0.011(3) 0.022(3) -0.006(2)
C22 0.048(3) 0.047(3) 0.076(3) -0.009(2) -0.001(3) 0.002(2)
C23 0.056(3) 0.067(3) 0.045(2) -0.004(2) 0.001(2) 0.002(2)
C24 0.043(2) 0.061(3) 0.041(2) 0.008(2) 0.010(2) 0.000(2)
C25 0.082(4) 0.080(4) 0.131(5) -0.018(3) -0.013(4) -0.018(3)

loop_
_atom_type_symbol
_atom_type_description
_atom_type_scat_dispersion_real
_atom_type_scat_dispersion_imag
_atom_type_scat_source
C C 0.0033 0.0016 'International Tables Vol C Tables 4.2.6.8 and 6.1.1.4'
H H 0.0000 0.0000 'International Tables Vol C Tables 4.2.6.8 and 6.1.1.4'
N N 0.0061 0.0033 'International Tables Vol C Tables 4.2.6.8 and 6.1.1.4'
O O 0.0106 0.0060 'International Tables Vol C Tables 4.2.6.8 and 6.1.1.4'
S S 0.1246 0.1234 'International Tables Vol C Tables 4.2.6.8 and 6.1.1.4'

loop_
_geom_angle_atom_site_label_1
_geom_angle_atom_site_label_2
_geom_angle_atom_site_label_3
_geom_angle
C6 N1 C2 120.6(3)
C6 N1 C7 119.4(17)
C2 N1 C7 118.9(17)
C6 N1 C7A 121.1(14)
C2 N1 C7A 118.3(14)
C14 S1 C15A 107.5(9)
C14 S1 C15 105.7(9)
O2 C2 N3 123.5(4)
O2 C2 N1 122.2(4)
N3 C2 N1 114.4(3)
O3 S2 O5 117.66(16)
O3 S2 C19 109.40(15)
O5 S2 C19 106.78(16)
O3 S2 C18 111.25(16)
O5 S2 C18 106.65(15)
C19 S2 C18 104.17(17)
C2 N3 C4 129.4(3)
C2 N3 H3A 115.3
C4 N3 H3A 115.3
O4 C4 N3 121.8(3)
O4 C4 C5 126.0(3)
N3 C4 C5 112.2(3)
C6 C5 C4 119.0(3)
C6 C5 C14 120.6(3)
C4 C5 C14 120.3(3)
C5 C6 N1 124.2(3)
C5 C6 H6A 117.9
N1 C6 H6A 117.9
C8 C7 N1 134(2)
C8 C7 H7A 103.7
N1 C7 H7A 103.7
C8 C7 H7B 103.7
N1 C7 H7B 103.7
H7A C7 H7B 105.3
N1 C7A C8A 100.4(17)
N1 C7A H7AA 111.7
C8A C7A H7AA 111.7
N1 C7A H7AB 111.7
C8A C7A H7AB 111.7
H7AA C7A H7AB 109.5
C7 C8 C9 115.0(19)
C7 C8 C13 124.6(19)
C9 C8 C13 120.0
C9A C8A C13A 118.5(11)
C9A C8A C7A 116.0(14)
C13A C8A C7A 125.5(14)
C10 C9 C8 120.0
C10 C9 H9A 120.0
C8 C9 H9A 120.0
C8A C9A C10A 122.0(11)
C8A C9A H9AA 119.0
C10A C9A H9AA 119.0
C9 C10 C11 120.0
C9 C10 H10A 120.0
C11 C10 H10A 120.0
C11A C10A C9A 120.2(10)
C11A C10A H10B 119.9
C9A C10A H10B 119.9
C10 C11 C12 120.0
C10 C11 H11A 120.0
C12 C11 H11A 120.0
C10A C11A C12A 119.7(10)
C10A C11A H11B 120.1
C12A C11A H11B 120.1
C13 C12 C11 120.0
C13 C12 H12A 120.0
C11 C12 H12A 120.0
C13A C12A C11A 119.4(8)
C13A C12A H12B 120.3
C11A C12A H12B 120.3
C12 C13 C8 120.0
C12 C13 H13A 120.0
C8 C13 H13A 120.0
C8A C13A C12A 120.1(9)
C8A C13A H13B 119.9
C12A C13A H13B 119.9
C18 C14 C5 125.4(3)
C18 C14 S1 124.5(3)
C5 C14 S1 110.1(2)
C16 C15 S1 120.5(15)
C16 C15 H15A 107.2
S1 C15 H15A 107.2
C16 C15 H15D 107.2
S1 C15 H15D 107.2
H15A C15 H15D 106.8
C16A C15A S1 105.4(12)
C16A C15A H15B 110.7
S1 C15A H15B 110.7
C16A C15A H15C 110.7
S1 C15A H15C 110.7
H15B C15A H15C 108.8
C17 C16 C15 116.8(10)
C17 C16 H16A 108.1
C15 C16 H16A 108.1
C17 C16 H16B 108.1
C15 C16 H16B 108.1
H16A C16 H16B 107.3
C15A C16A C17A 109.7(9)
C15A C16A H16C 109.7
C17A C16A H16C 109.7
C15A C16A H16D 109.7
C17A C16A H16D 109.7
H16C C16A H16D 108.2
C16 C17 H17A 109.5
C16 C17 H17B 109.5
H17A C17 H17B 109.5
C16 C17 H17C 109.5
H17A C17 H17C 109.5
H17B C17 H17C 109.5
C16A C17A H17D 109.5
C16A C17A H17E 109.5
H17D C17A H17E 109.5
C16A C17A H17F 109.5
H17D C17A H17F 109.5
H17E C17A H17F 109.5
C14 C18 S2 125.9(3)
C14 C18 H18A 117.0
S2 C18 H18A 117.0
C20 C19 C24 120.4(4)
C20 C19 S2 119.1(3)
C24 C19 S2 120.4(3)
C21 C20 C19 119.4(4)
C21 C20 H20A 120.3
C19 C20 H20A 120.3
C20 C21 C22 121.3(4)
C20 C21 H21A 119.3
C22 C21 H21A 119.3
C23 C22 C21 118.2(4)
C23 C22 C25 120.3(5)
C21 C22 C25 121.4(5)
C24 C23 C22 121.6(4)
C24 C23 H23A 119.2
C22 C23 H23A 119.2
C23 C24 C19 119.0(4)
C23 C24 H24A 120.5
C19 C24 H24A 120.5
C22 C25 H25A 109.5
C22 C25 H25B 109.5
H25A C25 H25B 109.5
C22 C25 H25C 109.5
H25A C25 H25C 109.5
H25B C25 H25C 109.5

loop_
_geom_bond_atom_site_label_1
_geom_bond_atom_site_label_2
_geom_bond_distance
N1 C6 1.361(4)
N1 C2 1.381(5)
N1 C7 1.44(3)
N1 C7A 1.49(3)
S1 C14 1.738(4)
S1 C15A 1.777(14)
S1 C15 1.802(14)
C2 O2 1.213(4)
C2 N3 1.357(4)
S2 O3 1.431(2)
S2 O5 1.444(2)
S2 C19 1.744(4)
S2 C18 1.748(3)
N3 C4 1.383(4)
N3 H3A 0.8600
C4 O4 1.205(4)
C4 C5 1.462(5)
C5 C6 1.331(5)
C5 C14 1.487(5)
C6 H6A 0.9300
C7 C8 1.28(3)
C7 H7A 0.9700
C7 H7B 0.9700
C7A C8A 1.74(3)
C7A H7AA 0.9700
C7A H7AB 0.9700
C8 C9 1.3900
C8 C13 1.3900
C8A C9A 1.354(14)
C8A C13A 1.389(17)
C9 C10 1.3900
C9 H9A 0.9300
C9A C10A 1.359(18)
C9A H9AA 0.9300
C10 C11 1.3900
C10 H10A 0.9300
C10A C11A 1.361(19)
C10A H10B 0.9300
C11 C12 1.3900
C11 H11A 0.9300
C11A C12A 1.387(12)
C11A H11B 0.9300
C12 C13 1.3900
C12 H12A 0.9300
C12A C13A 1.383(10)
C12A H12B 0.9300
C13 H13A 0.9300
C13A H13B 0.9300
C14 C18 1.341(4)
C15 C16 1.52(3)
C15 H15A 0.9700
C15 H15D 0.9700
C15A C16A 1.51(3)
C15A H15B 0.9700
C15A H15C 0.9700
C16 C17 1.505(11)
C16 H16A 0.9700
C16 H16B 0.9700
C16A C17A 1.496(11)
C16A H16C 0.9700
C16A H16D 0.9700
C17 H17A 0.9600
C17 H17B 0.9600
C17 H17C 0.9600
C17A H17D 0.9600
C17A H17E 0.9600
C17A H17F 0.9600
C18 H18A 0.9300
C19 C20 1.377(5)
C19 C24 1.383(4)
C20 C21 1.367(5)
C20 H20A 0.9300
C21 C22 1.383(6)
C21 H21A 0.9300
C22 C23 1.377(6)
C22 C25 1.505(6)
C23 C24 1.369(5)
C23 H23A 0.9300
C24 H24A 0.9300
C25 H25A 0.9600
C25 H25B 0.9600
C25 H25C 0.9600
